data_2009569
loop_
_publ_author_name
'Poto\<c\<n\'ak, I.'
'Dunaj-Jur\<co, M.'
'Kabe\<sov\'a, M.'
'Miklo\<s, D.'
'Kettmann, V.'

_publ_section_title
;Bis(1,10-phenanthroline)copper(II)-\m-cyano-cyano(1,10-phenanthroline)copper(I)
 thiocyanate dihydrate
;
_journal_issue 3
_journal_name_full 'Acta Crystallographica Section C'
_journal_page_first 380
_journal_page_last 383
_journal_paper_doi 10.1107/S0108270193008327
_journal_volume 50
_journal_year 1994
_chemical_formula_sum 'C39 H28 Cu2 N9 O2 S'
_chemical_formula_weight 813.86
_space_group_IT_number 2
_space_group_name_Hall '-P 1'
_space_group_name_H-M_alt 'P -1'
_symmetry_cell_setting triclinic
_symmetry_space_group_name_Hall '-P 1'
_symmetry_space_group_name_H-M 'P -1'
_atom_type_scat_source IntTabIV
_cell_angle_alpha 65.57(7)
_cell_angle_beta 64.92(8)
_cell_angle_gamma 65.18(8)
_cell_formula_units_Z 2
_cell_length_a 12.363(15)
_cell_length_b 13.134(14)
_cell_length_c 13.584(12)
_cell_measurement_reflns_used 15
_cell_measurement_temperature 293
_cell_measurement_theta_max 6.95
_cell_measurement_theta_min 3.4
_cell_volume 1737(4)
_diffrn_measurement_device 'Syntex P2~1~'
_diffrn_measurement_method \q/2\q
_diffrn_radiation_type MoK\a
_diffrn_radiation_wavelength 0.71069
_diffrn_reflns_av_R_equivalents 0.024
_diffrn_reflns_limit_h_max 14
_diffrn_reflns_limit_h_min 0
_diffrn_reflns_limit_k_max 15
_diffrn_reflns_limit_k_min -15
_diffrn_reflns_limit_l_max 16
_diffrn_reflns_limit_l_min -15
_diffrn_reflns_number 8032
_diffrn_reflns_theta_max 27.5
_diffrn_standards_decay_% <6
_diffrn_standards_interval_count 100
_diffrn_standards_number 2
_exptl_absorpt_coefficient_mu 1.341
_exptl_absorpt_correction_T_max 1.000
_exptl_absorpt_correction_T_min 0.784
_exptl_absorpt_correction_type empirical
_exptl_crystal_colour 'dark green'
_exptl_crystal_density_diffrn 1.556
_exptl_crystal_density_meas 1.500(10)
_exptl_crystal_description plates
_exptl_crystal_size_max 0.6
_exptl_crystal_size_mid 0.3
_exptl_crystal_size_min 0.15
_refine_diff_density_max 0.58
_refine_diff_density_min -0.67
_refine_ls_extinction_method none
_refine_ls_goodness_of_fit_obs 0.46
_refine_ls_hydrogen_treatment refxyz
_refine_ls_number_parameters 563
_refine_ls_number_reflns 3733
_refine_ls_R_factor_obs 0.046
_refine_ls_shift/esd_max 0.1
_refine_ls_structure_factor_coef F
_refine_ls_weighting_details 'w = 1/[\s^2^(F) + 0.01223F^2^]'
_refine_ls_weighting_scheme calc
_refine_ls_wR_factor_obs 0.052
_reflns_number_observed 3733
_reflns_number_total 7497
_reflns_observed_criterion F~o~>4\s(F~o~)
_cod_data_source_file vs1008.cif
_cod_data_source_block vs1008_structure_1_of_1
_cod_depositor_comments
;
The following automatic conversions were performed:

'_refine_ls_weighting_scheme' value '1/[\s^2^(F) + 0.01223F^2^]' was
changed to 'calc'. New tag '_refine_ls_weighting_details' was
created. The value of the new tag was set to 'w = 1/[\s^2^(F) +
0.01223F^2^]'.

Automatic conversion script
Id: cif_fix_values 3143 2015-03-26 13:38:13Z robertas 
;
_cod_original_formula_sum 'C39 H28 Cu2 N9 O2 S1'
_cod_database_code 2009569

loop_
_space_group_symop_id
_space_group_symop_operation_xyz
1 x,y,z
2 -x,-y,-z

loop_
_atom_site_label
_atom_site_fract_x
_atom_site_fract_y
_atom_site_fract_z
_atom_site_U_iso_or_equiv
Cu1 -.12148(5) .98211(4) .78401(5) .0465(3)
Cu2 -.17194(6) .59351(5) .90385(5) .0546(3)
N11 .0589(3) .9247(3) .7096(3) .0435(8)
N12 -.1092(3) 1.0989(3) .6201(3) .0469(9)
N13 -.0946(3) 1.0829(3) .8542(3) .0466(9)
N14 -.2975(3) 1.0693(3) .8439(3) .0495(9)
N21 -.2436(3) .5929(4) .7856(3) .0594(10)
N22 -.0175(3) .4914(3) .8084(3) .0467(9)
N1 -.1449(4) .8294(3) .8568(4) .0615(10)
C1 -.1545(4) .7400(4) .8781(4) .0572(10)
N2 -.2932(4) .4554(4) 1.1383(4) .0747(10)
C2 -.2455(4) .5023(4) 1.0513(4) .0538(9)
N3 -.5741(5) .1306(5) .6253(5) .1236(11)
C3 -.5987(5) .0561(5) .7041(5) .0776(10)
S3 -.6303(2) -.0454(2) .8144(2) .1092(8)
O1 -.4158(4) .4705(4) .3628(4) .1052(9)
O2 -.4875(4) .3228(4) .5722(4) .1062(10)
C111 .1016(4) .9959(4) .6083(4) .0444(9)
C112 .1406(4) .8322(4) .7559(4) .0548(10)
C113 .2667(5) .8129(4) .7031(5) .0622(10)
C114 .3112(4) .8851(5) .6031(5) .0632(10)
C115 .2271(4) .9810(4) .5522(4) .0503(10)
C116 .2633(5) 1.0596(5) .4443(5) .0651(10)
C121 .0108(4) 1.0894(3) .5587(4) .0418(10)
C122 -.1957(4) 1.1828(4) .5754(4) .0527(10)
C123 -.1661(5) 1.2584(4) .4685(4) .0571(10)
C124 -.0449(5) 1.2490(4) .4066(4) .0599(11)
C125 .0484(4) 1.1618(4) .4535(4) .0491(10)
C126 .1773(5) 1.1455(4) .3970(4) .0625(11)
C131 -.2015(4) 1.1620(4) .8874(4) .0448(10)
C132 .0066(5) 1.0824(4) .8654(4) .0548(10)
C133 .0024(5) 1.1613(5) .9105(4) .0635(10)
C134 -.1049(5) 1.2418(4) .9424(4) .0602(11)
C135 -.2132(5) 1.2457(4) .9319(4) .0515(9)
C136 -.3301(5) 1.3285(4) .9601(5) .0680(11)
C141 -.3109(4) 1.1558(4) .8809(4) .0456(9)
C142 -.3968(5) 1.0586(4) .8429(4) .0597(10)
C143 -.5140(5) 1.1334(5) .8748(5) .0684(10)
C144 -.5278(5) 1.2208(5) .9100(5) .0659(10)
C145 -.4248(5) 1.2361(4) .9125(4) .0577(10)
C146 -.4309(5) 1.3246(5) .9492(5) .0701(11)
C211 -.1639(4) .5185(4) .7265(4) .0570(9)
C212 -.3549(5) .6451(6) .7722(6) .1036(11)
C213 -.3860(6) .6129(7) .6962(6) .1183(11)
C214 -.3035(7) .5369(8) .6431(7) .1376(10)
C215 -.1904(6) .4848(6) .6529(5) .0919(10)
C216 -.0941(7) .4017(6) .5992(5) .1042(11)
C221 -.0438(4) .4657(4) .7376(4) .0501(9)
C222 .0966(5) .4442(5) .8160(5) .0758(10)
C223 .1885(5) .3695(6) .7552(6) .1052(11)
C224 .1675(6) .3417(5) .6879(6) .1038(11)
C225 .0486(6) .3873(5) .6740(5) .0777(10)
C226 .0169(7) .3592(6) .6040(6) .1079(11)
H11 -.3578(11) .4628(11) .3162(11) ?
H12 -.4695(11) .5398(11) .3430(11) ?
H21 -.5318(11) .3716(11) .5350(11) ?
H22 -.5155(11) .2450(11) .5884(11) ?
H112 .0956(11) .7738(11) .8221(11) ?
H113 .3146(11) .7500(11) .7454(11) ?
H114 .3922(11) .8626(11) .5636(11) ?
H116 .3502(11) 1.0506(11) .4040(11) ?
H122 -.2710(11) 1.1779(11) .6116(11) ?
H123 -.2353(11) 1.3222(11) .4310(11) ?
H124 -.0254(11) 1.2948(11) .3326(11) ?
H126 .1966(11) 1.2013(11) .3211(11) ?
H132 .0771(11) 1.0262(11) .8423(11) ?
H133 .0714(11) 1.1428(11) .9143(11) ?
H134 -.1091(11) 1.2878(11) .9733(11) ?
H136 -.3454(11) 1.3965(11) .9900(11) ?
H142 -.3751(11) .9888(11) .8191(11) ?
H143 -.5792(11) 1.1216(11) .8773(11) ?
H144 -.5952(11) 1.2706(11) .9244(11) ?
H146 -.5068(11) 1.3676(11) .9755(11) ?
H212 -.4077(11) .6984(11) .8206(11) ?
H213 -.4559(11) .6747(11) .7023(11) ?
H214 -.3356(11) .5026(11) .5880(11) ?
H216 -.1202(11) .3693(11) .5583(11) ?
H222 .1008(11) .4584(11) .8765(11) ?
H223 .2598(11) .3374(11) .7522(11) ?
H224 .2513(11) .2984(11) .6335(11) ?
H226 .0956(11) .3105(11) .5540(11) ?

loop_
_geom_angle_atom_site_label_1
_geom_angle_atom_site_label_2
_geom_angle_atom_site_label_3
_geom_angle
_geom_angle_publ_flag
N14 Cu1 N1 95.9(3) yes
N13 Cu1 N1 127.7(3) yes
N13 Cu1 N14 81.0(3) yes
N12 Cu1 N1 134.4(3) yes
N12 Cu1 N14 92.0(3) yes
N12 Cu1 N13 97.9(3) yes
N11 Cu1 N1 95.0(4) yes
N11 Cu1 N14 169.1(4) yes
N11 Cu1 N13 92.4(4) yes
N11 Cu1 N12 80.2(3) yes
C1 Cu2 C2 122.7(4) yes
N22 Cu2 C2 112.5(4) yes
N22 Cu2 C1 112.9(3) yes
N21 Cu2 C2 108.4(4) yes
N21 Cu2 C1 114.0(3) yes
N21 Cu2 N22 77.3(3) yes
Cu1 N1 C1 166.2(5) yes
Cu2 C1 N1 176.1(6) yes
Cu2 C2 N2 175.8(8) yes
N3 C3 S3 178.1(9) yes

loop_
_geom_bond_atom_site_label_1
_geom_bond_atom_site_label_2
_geom_bond_distance
_geom_bond_publ_flag
Cu1 N11 1.968(4) yes
Cu1 N12 2.102(4) yes
Cu1 N13 2.111(6) yes
Cu1 N14 1.971(4) yes
Cu1 N1 1.920(5) yes
Cu2 N21 2.142(6) yes
Cu2 N22 2.077(4) yes
Cu2 C1 1.897(6) yes
Cu2 C2 1.913(5) yes
N11 C111 1.334(5) no
N11 C112 1.330(6) no
N12 C121 1.339(6) no
N12 C122 1.317(6) no
N13 C131 1.326(5) no
N13 C132 1.320(9) no
N14 C141 1.347(8) no
N14 C142 1.299(9) no
N21 C211 1.319(7) no
N21 C212 1.309(8) no
N22 C221 1.331(9) no
N22 C222 1.312(7) no
N1 C1 1.133(7) yes
N2 C2 1.112(6) yes
N3 C3 1.142(7) yes
C3 S3 1.570(6) yes
C111 C115 1.376(6) no
C111 C121 1.422(6) no
C116 C126 1.337(8) no
C121 C125 1.359(6) no
C122 C123 1.375(6) no
C123 C124 1.353(8) no
C124 C125 1.399(7) no
C125 C126 1.410(7) no
C131 C135 1.392(10) no
C131 C141 1.429(9) no
C132 C133 1.380(11) no
C133 C134 1.334(7) no
C134 C135 1.383(10) no
C135 C136 1.405(7) no
C136 C146 1.339(11) no
C141 C145 1.377(6) no
C142 C143 1.370(7) no
C143 C144 1.340(11) no
C144 C145 1.386(11) no
C145 C146 1.407(11) no
C211 C215 1.438(12) no
C211 C221 1.395(7) no
C212 C213 1.492(15) no
C213 C214 1.294(12) no
C214 C215 1.312(11) no
C215 C216 1.404(9) no
C216 C226 1.266(12) no
C221 C225 1.422(8) no
C222 C223 1.369(9) no
C112 C113 1.371(7) no
C113 C114 1.336(7) no
C114 C115 1.391(7) no
C115 C116 1.412(7) no
C223 C224 1.262(14) no
C224 C225 1.399(11) no
C225 C226 1.386(14) no
